data_4333139
loop_
_publ_author_name
'Evans, William J.'
'Rego, Daniel B.'
'Ziller, Joseph W.'

_publ_section_title
;
 Synthesis, Structure, and15N NMR Studies of Paramagnetic Lanthanide
 Complexes Obtained by Reduction of Dinitrogen
;
_journal_issue 26
_journal_name_full 'Inorganic Chemistry'
_journal_page_first 10790
_journal_page_last 10798
_journal_paper_doi 10.1021/ic061485g
_journal_volume 45
_journal_year 2006
_chemical_formula_sum 'C58 H84 N2 O2 Pr2'
_chemical_formula_weight 1123.09
_chemical_name_systematic
; 
 ? 
;
_space_group_IT_number 5
_symmetry_cell_setting monoclinic
_symmetry_space_group_name_Hall 'C 2y'
_symmetry_space_group_name_H-M 'C 1 2 1'
_atom_sites_solution_hydrogens geom
_atom_sites_solution_primary direct
_atom_sites_solution_secondary difmap
_audit_creation_method SHELXTL
_cell_angle_alpha 90.00
_cell_angle_beta 104.177(2)
_cell_angle_gamma 90.00
_cell_formula_units_Z 2
_cell_length_a 15.3137(18)
_cell_length_b 14.1046(17)
_cell_length_c 12.8773(15)
_cell_measurement_temperature 163(2)
_cell_volume 2696.7(6)
_computing_cell_refinement 'Bruker SMART/SAINT'
_computing_data_collection 'Bruker SMART'
_computing_data_reduction 'Bruker SAINT'
_computing_molecular_graphics 'Bruker SHELXTL'
_computing_publication_material 'Bruker SHELXTL'
_computing_structure_refinement 'Bruker SHELXTL'
_computing_structure_solution 'Bruker SHELXTL'
_diffrn_ambient_temperature 163(2)
_diffrn_measured_fraction_theta_full 0.999
_diffrn_measured_fraction_theta_max 0.999
_diffrn_measurement_device_type 'CCD area detector'
_diffrn_measurement_method 'phi and omega scans'
_diffrn_radiation_monochromator graphite
_diffrn_radiation_source 'normal-focus sealed tube'
_diffrn_radiation_type MoK\a
_diffrn_radiation_wavelength 0.71073
_diffrn_reflns_av_R_equivalents 0.0232
_diffrn_reflns_av_sigmaI/netI 0.0250
_diffrn_reflns_limit_h_max 19
_diffrn_reflns_limit_h_min -19
_diffrn_reflns_limit_k_max 18
_diffrn_reflns_limit_k_min -18
_diffrn_reflns_limit_l_max 16
_diffrn_reflns_limit_l_min -16
_diffrn_reflns_number 16766
_diffrn_reflns_theta_full 27.48
_diffrn_reflns_theta_max 27.48
_diffrn_reflns_theta_min 1.63
_diffrn_standards_decay_% '< 1.0'
_diffrn_standards_interval_count 'initial 50 frames recollected'
_diffrn_standards_number '50 frames'
_exptl_absorpt_coefficient_mu 1.826
_exptl_absorpt_correction_T_max 0.7465
_exptl_absorpt_correction_T_min 0.5674
_exptl_absorpt_correction_type multi-scan
_exptl_absorpt_process_details 'Bruker SADABS'
_exptl_crystal_colour green
_exptl_crystal_density_diffrn 1.383
_exptl_crystal_density_meas ?
_exptl_crystal_density_method 'not measured'
_exptl_crystal_description multi-faceted-polyhedra
_exptl_crystal_F_000 1160
_exptl_crystal_size_max 0.35
_exptl_crystal_size_mid 0.19
_exptl_crystal_size_min 0.17
_refine_diff_density_max 1.197
_refine_diff_density_min -0.796
_refine_diff_density_rms 0.135
_refine_ls_abs_structure_details 'Flack H D (1983), Acta Cryst. A39, 876-881'
_refine_ls_abs_structure_Flack 0.50(3)
_refine_ls_extinction_method none
_refine_ls_goodness_of_fit_ref 1.136
_refine_ls_hydrogen_treatment constr
_refine_ls_matrix_type full
_refine_ls_number_parameters 155
_refine_ls_number_reflns 6197
_refine_ls_number_restraints 9
_refine_ls_restrained_S_all 1.135
_refine_ls_R_factor_all 0.0415
_refine_ls_R_factor_gt 0.0366
_refine_ls_shift/su_max 0.022
_refine_ls_shift/su_mean 0.004
_refine_ls_structure_factor_coef Fsqd
_refine_ls_weighting_details 'calc w=1/[\s^2^(Fo^2^)+(0.0261P)^2^+24.9754P] where P=(Fo^2^+2Fc^2^)/3'
_refine_ls_weighting_scheme calc
_refine_ls_wR_factor_gt 0.0899
_refine_ls_wR_factor_ref 0.0964
_reflns_number_gt 5802
_reflns_number_total 6197
_reflns_threshold_expression >2sigma(I)
_cod_data_source_file ic061485gsup6.cif
_cod_data_source_block dbr32
_cod_depositor_comments
;
The following automatic conversions were performed:

'_symmetry_cell_setting' value 'Monoclinic' changed to 'monoclinic'
according to /home/saulius/struct/CIF-dictionaries/cif_core.dic
dictionary named 'cif_core.dic' version 2.4.2 from 2011-04-26.

Automatic conversion script
Id: cif_fix_values 1891 2012-01-12 08:04:46Z andrius 

The following automatic conversions were performed:

'_exptl_crystal_density_meas' value 'n/a' was changed to '?' - the
value is perceived as not measured.

Automatic conversion script
Id: cif_fix_values 3008 2015-01-20 13:52:24Z robertas 
;
_cod_original_sg_symbol_H-M C2
_cod_database_code 4333139

loop_
_symmetry_equiv_pos_as_xyz
'x, y, z'
'-x, y, -z'
'x+1/2, y+1/2, z'
'-x+1/2, y+1/2, -z'

loop_
_atom_site_label
_atom_site_type_symbol
_atom_site_fract_x
_atom_site_fract_y
_atom_site_fract_z
_atom_site_U_iso_or_equiv
_atom_site_adp_type
_atom_site_occupancy
_atom_site_symmetry_multiplicity
_atom_site_calc_flag
_atom_site_refinement_flags
_atom_site_disorder_assembly
_atom_site_disorder_group
Pr1 Pr 0.109751(14) -0.00103(5) 0.164175(16) 0.02051(7) Uani 1 1 d . . .
O1 O 0.2493(3) -0.0044(12) 0.0875(3) 0.0590(14) Uani 1 1 d . . .
N1 N -0.0291(2) -0.0029(7) 0.0257(3) 0.0224(7) Uani 1 1 d . . .
C1 C 0.1900(6) -0.1489(7) 0.3024(7) 0.029(2) Uiso 1 1 d . . .
C2 C 0.1804(5) -0.1869(5) 0.1916(5) 0.0329(13) Uiso 1 1 d . . .
C3 C 0.0905(5) -0.1960(5) 0.1380(6) 0.0371(14) Uiso 1 1 d . . .
H3A H 0.0688 -0.2284 0.0672 0.044 Uiso 1 1 calc R . .
C4 C 0.0382(6) -0.1748(7) 0.2041(8) 0.034(2) Uiso 1 1 d . . .
C5 C 0.0938(4) -0.1492(5) 0.3084(5) 0.0327(13) Uiso 1 1 d . . .
C6 C 0.2853(5) -0.1545(6) 0.3629(7) 0.0421(17) Uiso 1 1 d . . .
H6A H 0.2950 -0.2130 0.4052 0.063 Uiso 1 1 calc R . .
H6B H 0.2999 -0.0998 0.4109 0.063 Uiso 1 1 calc R . .
H6C H 0.3242 -0.1544 0.3128 0.063 Uiso 1 1 calc R . .
C7 C 0.2596(6) -0.2119(6) 0.1444(7) 0.0520(18) Uiso 1 1 d . . .
H7A H 0.2767 -0.2782 0.1605 0.078 Uiso 1 1 calc R . .
H7B H 0.3108 -0.1707 0.1759 0.078 Uiso 1 1 calc R . .
H7C H 0.2423 -0.2027 0.0667 0.078 Uiso 1 1 calc R . .
C8 C 0.0680(6) -0.1368(6) 0.4097(7) 0.056(2) Uiso 1 1 d . . .
H8A H 0.0677 -0.1985 0.4444 0.084 Uiso 1 1 calc R . .
H8B H 0.0077 -0.1087 0.3957 0.084 Uiso 1 1 calc R . .
H8C H 0.1113 -0.0948 0.4567 0.084 Uiso 1 1 calc R . .
C9 C -0.0634(5) -0.1846(6) 0.1825(7) 0.0513(18) Uiso 1 1 d . . .
H9A H -0.0787 -0.2494 0.1993 0.077 Uiso 1 1 calc R . .
H9B H -0.0908 -0.1712 0.1068 0.077 Uiso 1 1 calc R . .
H9C H -0.0864 -0.1396 0.2273 0.077 Uiso 1 1 calc R . .
C10 C 0.1825(6) 0.1542(7) 0.2988(8) 0.032(2) Uiso 1 1 d . . .
C11 C 0.1449(5) 0.1913(5) 0.2074(6) 0.0363(14) Uiso 1 1 d . . .
C12 C 0.0473(6) 0.1777(7) 0.1973(7) 0.033(2) Uiso 1 1 d . . .
C13 C 0.0387(5) 0.1233(5) 0.2826(6) 0.0391(14) Uiso 1 1 d . . .
C14 C 0.1232(5) 0.1040(5) 0.3505(6) 0.0430(16) Uiso 1 1 d . . .
C15 C 0.2669(6) 0.1432(7) 0.3856(8) 0.053(2) Uiso 1 1 d . . .
H15A H 0.2818 0.2036 0.4234 0.080 Uiso 1 1 calc R . .
H15B H 0.3164 0.1243 0.3540 0.080 Uiso 1 1 calc R . .
H15C H 0.2579 0.0944 0.4361 0.080 Uiso 1 1 calc R . .
C16 C 0.1874(5) 0.2492(5) 0.1378(6) 0.0461(17) Uiso 1 1 d . . .
H16A H 0.1951 0.3144 0.1649 0.069 Uiso 1 1 calc R . .
H16B H 0.1490 0.2493 0.0647 0.069 Uiso 1 1 calc R . .
H16C H 0.2464 0.2224 0.1374 0.069 Uiso 1 1 calc R . .
C17A C -0.0184(8) 0.2213(8) 0.1172(9) 0.038(3) Uiso 0.606(15) 1 d P . .
H17A H -0.0326 0.2838 0.1420 0.056 Uiso 0.606(15) 1 calc PR . .
H17B H -0.0728 0.1821 0.1005 0.056 Uiso 0.606(15) 1 calc PR . .
H17C H 0.0043 0.2288 0.0528 0.056 Uiso 0.606(15) 1 calc PR . .
C17B C 0.1250(12) 0.0829(13) 0.4597(14) 0.040(4) Uiso 0.394(15) 1 d P . .
H17D H 0.1304 0.1420 0.5008 0.060 Uiso 0.394(15) 1 calc PR . .
H17E H 0.1766 0.0419 0.4900 0.060 Uiso 0.394(15) 1 calc PR . .
H17F H 0.0692 0.0504 0.4630 0.060 Uiso 0.394(15) 1 calc PR . .
C18 C -0.0543(5) 0.0973(6) 0.3013(7) 0.0493(18) Uiso 1 1 d . . .
H18A H -0.0730 0.1464 0.3452 0.074 Uiso 1 1 calc R . .
H18B H -0.0502 0.0362 0.3383 0.074 Uiso 1 1 calc R . .
H18C H -0.0986 0.0929 0.2322 0.074 Uiso 1 1 calc R . .
C19 C 0.2495(4) 0.0145(5) -0.0248(5) 0.0367(15) Uiso 1 1 d . . .
H19A H 0.2116 0.0704 -0.0515 0.044 Uiso 1 1 calc R . .
H19B H 0.2249 -0.0407 -0.0700 0.044 Uiso 1 1 calc R . .
C20 C 0.3440(6) 0.0325(6) -0.0299(7) 0.060(2) Uiso 1 1 d . . .
H20A H 0.3608 -0.0094 -0.0836 0.072 Uiso 1 1 calc R . .
H20B H 0.3516 0.0993 -0.0497 0.072 Uiso 1 1 calc R . .
C21 C 0.3988(4) 0.0126(7) 0.0752(5) 0.0472(17) Uiso 1 1 d . . .
H21A H 0.4508 0.0565 0.0931 0.057 Uiso 1 1 calc R . .
H21B H 0.4219 -0.0532 0.0789 0.057 Uiso 1 1 calc R . .
C22 C 0.3417(5) 0.0251(5) 0.1497(6) 0.052(2) Uiso 1 1 d . . .
H22A H 0.3418 0.0922 0.1726 0.062 Uiso 1 1 calc R . .
H22B H 0.3626 -0.0152 0.2139 0.062 Uiso 1 1 calc R . .
C23 C 0.4092(5) -0.0634(4) 0.6402(7) 0.035(3) Uiso 0.561(13) 1 d PGD A 1
C24 C 0.3223(5) -0.0896(4) 0.6430(7) 0.041(3) Uiso 0.561(13) 1 d PGD A 1
H24A H 0.3040 -0.1540 0.6321 0.049 Uiso 0.561(13) 1 calc PR A 1
C25 C 0.2623(4) -0.0217(5) 0.6619(7) 0.036(3) Uiso 0.561(13) 1 d PGD A 1
H25A H 0.2029 -0.0397 0.6639 0.043 Uiso 0.561(13) 1 calc PR A 1
C26 C 0.2891(5) 0.0724(4) 0.6780(7) 0.044(3) Uiso 0.561(13) 1 d PGD A 1
H26A H 0.2480 0.1188 0.6909 0.053 Uiso 0.561(13) 1 calc PR A 1
C27 C 0.3759(5) 0.0986(3) 0.6751(7) 0.030(3) Uiso 0.561(13) 1 d PGD A 1
H27A H 0.3943 0.1629 0.6861 0.036 Uiso 0.561(13) 1 calc PR A 1
C28 C 0.4360(4) 0.0307(4) 0.6562(6) 0.031(3) Uiso 0.561(13) 1 d PGD A 1
H28A H 0.4954 0.0486 0.6543 0.037 Uiso 0.561(13) 1 calc PR A 1
C29 C 0.4793(11) -0.1340(12) 0.6217(14) 0.055(4) Uiso 0.561(13) 1 d PD A 1
H29A H 0.4528 -0.1976 0.6119 0.083 Uiso 0.561(13) 1 calc PR A 1
H29B H 0.5312 -0.1339 0.6839 0.083 Uiso 0.561(13) 1 calc PR A 1
H29C H 0.4989 -0.1158 0.5576 0.083 Uiso 0.561(13) 1 calc PR A 1
C23B C 0.4309(9) 0.0763(10) 0.6290(11) 0.036(4) Uiso 0.439(13) 1 d PGD A 2
C24B C 0.4704(7) -0.0115(13) 0.6222(11) 0.061(5) Uiso 0.439(13) 1 d PGD A 2
H24B H 0.5253 -0.0154 0.6006 0.073 Uiso 0.439(13) 1 calc PR A 2
C25B C 0.4294(14) -0.0935(10) 0.6471(16) 0.102(12) Uiso 0.439(13) 1 d PGD A 2
H25B H 0.4564 -0.1535 0.6424 0.122 Uiso 0.439(13) 1 calc PR A 2
C26B C 0.3491(14) -0.0877(13) 0.6787(16) 0.090(11) Uiso 0.439(13) 1 d PGD A 2
H26B H 0.3211 -0.1438 0.6957 0.108 Uiso 0.439(13) 1 calc PR A 2
C27B C 0.3097(8) 0.0001(16) 0.6855(11) 0.068(5) Uiso 0.439(13) 1 d PGD A 2
H27B H 0.2547 0.0040 0.7071 0.081 Uiso 0.439(13) 1 calc PR A 2
C28B C 0.3506(10) 0.0821(12) 0.6606(12) 0.042(5) Uiso 0.439(13) 1 d PGD A 2
H28B H 0.3236 0.1421 0.6652 0.050 Uiso 0.439(13) 1 calc PR A 2
C29B C 0.4724(13) 0.1584(14) 0.5925(15) 0.046(4) Uiso 0.439(13) 1 d PD A 2
H29D H 0.5281 0.1390 0.5738 0.069 Uiso 0.439(13) 1 calc PR A 2
H29E H 0.4863 0.2059 0.6497 0.069 Uiso 0.439(13) 1 calc PR A 2
H29F H 0.4308 0.1856 0.5294 0.069 Uiso 0.439(13) 1 calc PR A 2

loop_
_atom_site_aniso_label
_atom_site_aniso_U_11
_atom_site_aniso_U_22
_atom_site_aniso_U_33
_atom_site_aniso_U_23
_atom_site_aniso_U_13
_atom_site_aniso_U_12
Pr1 0.02296(11) 0.02299(11) 0.01549(10) -0.0003(2) 0.00455(7) 0.0001(2)
O1 0.0311(19) 0.122(4) 0.0244(17) 0.008(6) 0.0083(14) 0.010(6)
N1 0.0263(17) 0.0221(17) 0.0198(16) 0.011(4) 0.0073(13) 0.007(4)

loop_
_atom_type_symbol
_atom_type_description
_atom_type_scat_dispersion_real
_atom_type_scat_dispersion_imag
_atom_type_scat_source
C C 0.0033 0.0016 'International Tables Vol C Tables 4.2.6.8 and 6.1.1.4'
H H 0.0000 0.0000 'International Tables Vol C Tables 4.2.6.8 and 6.1.1.4'
N N 0.0061 0.0033 'International Tables Vol C Tables 4.2.6.8 and 6.1.1.4'
O O 0.0106 0.0060 'International Tables Vol C Tables 4.2.6.8 and 6.1.1.4'
Pr Pr -0.2180 2.8214 'International Tables Vol C Tables 4.2.6.8 and 6.1.1.4'

loop_
_geom_angle_atom_site_label_1
_geom_angle_atom_site_label_2
_geom_angle_atom_site_label_3
_geom_angle
_geom_angle_site_symmetry_1
_geom_angle_site_symmetry_3
Cnt1 Pr1 N1 101.5 . .
Cnt1 Pr1 N1 106.9 . 2
Cnt1 Pr1 O1 97.3 . .
Cnt2 Pr1 N1 105.9 . .
Cnt2 Pr1 N1 117.8 . 2
Cnt2 Pr1 O1 109.9 . .
Cnt1 Pr1 Cnt2 129.4 . .
N1 Pr1 N1 29.35(15) . 2
N1 Pr1 O1 112.42(12) . .
N1 Pr1 O1 83.08(12) 2 .
N1 Pr1 C13 91.1(2) . .
N1 Pr1 C13 113.1(2) 2 .
O1 Pr1 C13 135.5(4) . .
N1 Pr1 C12 81.3(3) . .
N1 Pr1 C12 93.1(3) 2 .
O1 Pr1 C12 115.4(4) . .
C13 Pr1 C12 29.0(2) . .
N1 Pr1 C3 81.5(3) . .
N1 Pr1 C3 81.7(3) 2 .
O1 Pr1 C3 90.5(4) . .
C13 Pr1 C3 131.4(2) . .
C12 Pr1 C3 152.9(2) . .
N1 Pr1 C14 120.5(2) . .
N1 Pr1 C14 141.0(3) 2 .
O1 Pr1 C14 116.7(3) . .
C13 Pr1 C14 29.4(2) . .
C12 Pr1 C14 48.5(2) . .
C3 Pr1 C14 127.9(2) . .
N1 Pr1 C4 79.1(3) . .
N1 Pr1 C4 92.9(3) 2 .
O1 Pr1 C4 117.2(4) . .
C13 Pr1 C4 103.6(2) . .
C12 Pr1 C4 127.4(2) . .
C3 Pr1 C4 27.8(2) . .
C14 Pr1 C4 105.0(3) . .
N1 Pr1 C11 104.4(3) . .
N1 Pr1 C11 103.5(3) 2 .
O1 Pr1 C11 87.5(4) . .
C13 Pr1 C11 49.2(2) . .
C12 Pr1 C11 30.9(2) . .
C3 Pr1 C11 174.1(2) . .
C14 Pr1 C11 48.8(2) . .
C4 Pr1 C11 152.0(2) . .
N1 Pr1 C1 128.8(3) . .
N1 Pr1 C1 131.0(3) 2 .
O1 Pr1 C1 87.3(3) . .
C13 Pr1 C1 107.2(2) . .
C12 Pr1 C1 133.6(3) . .
C3 Pr1 C1 50.3(2) . .
C14 Pr1 C1 85.4(2) . .
C4 Pr1 C1 50.4(3) . .
C11 Pr1 C1 124.0(2) . .
N1 Pr1 C2 108.8(3) . .
N1 Pr1 C2 101.4(3) 2 .
O1 Pr1 C2 72.6(4) . .
C13 Pr1 C2 136.2(2) . .
C12 Pr1 C2 164.3(2) . .
C3 Pr1 C2 28.64(19) . .
C14 Pr1 C2 116.2(2) . .
C4 Pr1 C2 46.8(2) . .
C11 Pr1 C2 145.8(2) . .
C1 Pr1 C2 30.8(2) . .
N1 Pr1 C5 105.8(2) . .
N1 Pr1 C5 122.7(3) 2 .
O1 Pr1 C5 116.8(3) . .
C13 Pr1 C5 89.8(2) . .
C12 Pr1 C5 118.7(2) . .
C3 Pr1 C5 47.84(19) . .
C14 Pr1 C5 80.1(2) . .
C4 Pr1 C5 29.8(2) . .
C11 Pr1 C5 128.7(2) . .
C1 Pr1 C5 30.6(2) . .
C2 Pr1 C5 47.84(19) . .
N1 Pr1 C10 126.9(3) . .
N1 Pr1 C10 129.9(3) 2 .
O1 Pr1 C10 90.6(4) . .
C13 Pr1 C10 46.6(2) . .
C12 Pr1 C10 45.8(3) . .
C3 Pr1 C10 148.2(2) . .
C14 Pr1 C10 29.6(2) . .
C4 Pr1 C10 132.7(3) . .
C11 Pr1 C10 26.4(2) . .
C1 Pr1 C10 98.01(17) . .
C2 Pr1 C10 123.9(2) . .
C5 Pr1 C10 104.5(2) . .
C19 O1 C22 104.1(6) . .
C19 O1 Pr1 125.3(3) . .
C22 O1 Pr1 123.6(5) . .
N1 N1 Pr1 77.0(3) 2 .
N1 N1 Pr1 73.7(3) 2 2
Pr1 N1 Pr1 150.62(15) . 2
C6 C1 C5 146.2(8) . .
C6 C1 C2 109.7(7) . .
C5 C1 C2 100.4(6) . .
C6 C1 Pr1 126.4(6) . .
C5 C1 Pr1 75.6(4) . .
C2 C1 Pr1 74.8(4) . .
C3 C2 C1 111.2(7) . .
C3 C2 C7 124.8(6) . .
C1 C2 C7 124.0(7) . .
C3 C2 Pr1 73.8(4) . .
C1 C2 Pr1 74.4(4) . .
C7 C2 Pr1 118.8(5) . .
C4 C3 C2 109.8(7) . .
C4 C3 Pr1 76.3(5) . .
C2 C3 Pr1 77.6(4) . .
C3 C4 C5 109.8(7) . .
C3 C4 C9 127.6(8) . .
C5 C4 C9 122.3(8) . .
C3 C4 Pr1 75.8(5) . .
C5 C4 Pr1 77.5(5) . .
C9 C4 Pr1 118.6(6) . .
C4 C5 C8 129.1(7) . .
C4 C5 C1 108.4(6) . .
C8 C5 C1 122.1(7) . .
C4 C5 Pr1 72.7(5) . .
C8 C5 Pr1 125.4(5) . .
C1 C5 Pr1 73.8(4) . .
C11 C10 C14 115.5(8) . .
C11 C10 C15 146.8(9) . .
C14 C10 C15 97.5(8) . .
C11 C10 Pr1 74.6(5) . .
C14 C10 Pr1 72.9(5) . .
C15 C10 Pr1 120.8(7) . .
C10 C11 C12 104.1(7) . .
C10 C11 C16 127.9(8) . .
C12 C11 C16 127.1(7) . .
C10 C11 Pr1 79.0(5) . .
C12 C11 Pr1 73.5(5) . .
C16 C11 Pr1 120.5(5) . .
C13 C12 C17A 130.2(9) . .
C13 C12 C11 107.1(7) . .
C17A C12 C11 122.5(8) . .
C13 C12 Pr1 73.7(5) . .
C17A C12 Pr1 120.1(7) . .
C11 C12 Pr1 75.6(5) . .
C12 C13 C14 110.7(7) . .
C12 C13 C18 122.0(7) . .
C14 C13 C18 127.1(7) . .
C12 C13 Pr1 77.4(5) . .
C14 C13 Pr1 77.8(4) . .
C18 C13 Pr1 116.4(5) . .
C13 C14 C17B 116.5(10) . .
C13 C14 C10 101.9(7) . .
C17B C14 C10 134.1(10) . .
C13 C14 Pr1 72.7(4) . .
C17B C14 Pr1 135.7(8) . .
C10 C14 Pr1 77.6(5) . .
O1 C19 C20 108.1(5) . .
C21 C20 C19 106.0(7) . .
C20 C21 C22 106.8(6) . .
C21 C22 O1 104.7(6) . .
C24 C23 C28 120.0 . .
C24 C23 C29 123.0(8) . .
C28 C23 C29 116.9(8) . .
C23 C24 C25 120.0 . .
C26 C25 C24 120.0 . .
C27 C26 C25 120.0 . .
C26 C27 C28 120.0 . .
C27 C28 C23 120.0 . .
C24B C23B C28B 120.0 . .
C24B C23B C29B 117.3(13) . .
C28B C23B C29B 122.5(13) . .
C25B C24B C23B 120.0 . .
C24B C25B C26B 120.0 . .
C25B C26B C27B 120.0 . .
C28B C27B C26B 120.0 . .
C27B C28B C23B 120.0 . .

loop_
_geom_bond_atom_site_label_1
_geom_bond_atom_site_label_2
_geom_bond_distance
_geom_bond_site_symmetry_2
Pr1 N1 2.418(4) .
Pr1 N1 2.455(3) 2
Pr1 O1 2.564(4) .
Pr1 C13 2.720(7) .
Pr1 C12 2.766(9) .
Pr1 C3 2.778(7) .
Pr1 C14 2.784(7) .
Pr1 C4 2.784(9) .
Pr1 C11 2.795(7) .
Pr1 C1 2.821(9) .
Pr1 C2 2.826(6) .
Pr1 C5 2.846(6) .
Pr1 C10 2.846(10) .
Pr1 Cnt1 2.533 .
Pr1 Cnt2 2.517 .
O1 C19 1.472(7) .
O1 C22 1.504(10) .
N1 N1 1.235(7) 2
N1 Pr1 2.455(3) 2
C1 C6 1.479(12) .
C1 C5 1.495(11) .
C1 C2 1.498(11) .
C2 C3 1.387(9) .
C2 C7 1.524(10) .
C3 C4 1.338(11) .
C4 C5 1.450(12) .
C4 C9 1.519(12) .
C5 C8 1.462(10) .
C10 C11 1.287(12) .
C10 C14 1.438(12) .
C10 C15 1.496(12) .
C11 C12 1.481(11) .
C11 C16 1.478(10) .
C12 C13 1.372(11) .
C12 C17A 1.394(14) .
C13 C14 1.400(10) .
C13 C18 1.544(10) .
C14 C17B 1.431(19) .
C19 C20 1.487(10) .
C20 C21 1.435(11) .
C21 C22 1.459(10) .
C23 C24 1.3900 .
C23 C28 1.3900 .
C23 C29 1.525(17) .
C24 C25 1.3900 .
C25 C26 1.3900 .
C26 C27 1.3900 .
C27 C28 1.3900 .
C23B C24B 1.3900 .
C23B C28B 1.3900 .
C23B C29B 1.45(2) .
C24B C25B 1.3900 .
C25B C26B 1.3900 .
C26B C27B 1.3900 .
C27B C28B 1.3900 .
